data_4343070
loop_
_publ_author_name
'Del Castillo, Trevor J.'
'Thompson, Niklas B.'
'Suess, Daniel L. M.'
'Ung, Ga\"el'
'Peters, Jonas C.'

_publ_section_title
;
 Evaluating Molecular Cobalt Complexes for the Conversion of N2 to NH3.
;
_journal_issue 19
_journal_name_full 'Inorganic chemistry'
_journal_page_first 9256
_journal_page_last 9262
_journal_paper_doi 10.1021/acs.inorgchem.5b00645
_journal_volume 54
_journal_year 2015
_chemical_formula_sum 'C68 H66 B2 Co F24 P3'
_chemical_formula_weight 1512.67
_chemical_name_systematic
;
 ?
;
_space_group_IT_number 61
_symmetry_cell_setting orthorhombic
_symmetry_space_group_name_Hall '-P 2ac 2ab'
_symmetry_space_group_name_H-M 'P b c a'
_atom_sites_solution_hydrogens geom
_atom_sites_solution_primary direct
_atom_sites_solution_secondary difmap
_audit_creation_method SHELXL-97
_cell_angle_alpha 90.00
_cell_angle_beta 90.00
_cell_angle_gamma 90.00
_cell_formula_units_Z 8
_cell_length_a 26.3920(15)
_cell_length_b 19.7049(13)
_cell_length_c 26.4995(19)
_cell_measurement_reflns_used 9934
_cell_measurement_temperature 100(2)
_cell_measurement_theta_max 30.67
_cell_measurement_theta_min 2.18
_cell_volume 13781.1(16)
_computing_cell_refinement 'Bruker SAINT'
_computing_data_collection 'Bruker APEX2'
_computing_data_reduction 'Bruker SAINT'
_computing_molecular_graphics 'Bruker SHELXTL'
_computing_publication_material 'Bruker SHELXTL'
_computing_structure_refinement 'SHELXL-97 (Sheldrick, 2008)'
_computing_structure_solution 'SHELXS-97 (Sheldrick, 2008)'
_diffrn_ambient_temperature 100(2)
_diffrn_detector_area_resol_mean 8.33
_diffrn_measured_fraction_theta_full 0.999
_diffrn_measured_fraction_theta_max 0.999
_diffrn_measurement_device_type 'Bruker APEX-II CCD'
_diffrn_measurement_method '\f and \w scans'
_diffrn_radiation_monochromator graphite
_diffrn_radiation_source 'fine-focus sealed tube'
_diffrn_radiation_type MoK\a
_diffrn_radiation_wavelength 0.71073
_diffrn_reflns_av_R_equivalents 0.0539
_diffrn_reflns_av_sigmaI/netI 0.0255
_diffrn_reflns_limit_h_max 39
_diffrn_reflns_limit_h_min -39
_diffrn_reflns_limit_k_max 29
_diffrn_reflns_limit_k_min -23
_diffrn_reflns_limit_l_max 39
_diffrn_reflns_limit_l_min -39
_diffrn_reflns_number 377520
_diffrn_reflns_theta_full 32.03
_diffrn_reflns_theta_max 32.03
_diffrn_reflns_theta_min 1.86
_exptl_absorpt_coefficient_mu 0.424
_exptl_absorpt_correction_type none
_exptl_absorpt_process_details none
_exptl_crystal_colour red
_exptl_crystal_density_diffrn 1.458
_exptl_crystal_density_meas ?
_exptl_crystal_density_method 'not measured'
_exptl_crystal_description block
_exptl_crystal_F_000 6176
_exptl_crystal_size_max 0.35
_exptl_crystal_size_mid 0.32
_exptl_crystal_size_min 0.24
_refine_diff_density_max 1.268
_refine_diff_density_min -1.343
_refine_diff_density_rms 0.069
_refine_ls_extinction_method none
_refine_ls_goodness_of_fit_ref 1.052
_refine_ls_hydrogen_treatment mixed
_refine_ls_matrix_type full
_refine_ls_number_parameters 1007
_refine_ls_number_reflns 23962
_refine_ls_number_restraints 1174
_refine_ls_restrained_S_all 1.052
_refine_ls_R_factor_all 0.0720
_refine_ls_R_factor_gt 0.0459
_refine_ls_shift/su_max 0.003
_refine_ls_shift/su_mean 0.000
_refine_ls_structure_factor_coef Fsqd
_refine_ls_weighting_details 'calc w=1/[\s^2^(Fo^2^)+(0.0491P)^2^+12.0742P] where P=(Fo^2^+2Fc^2^)/3'
_refine_ls_weighting_scheme calc
_refine_ls_wR_factor_gt 0.1084
_refine_ls_wR_factor_ref 0.1241
_reflns_number_gt 17699
_reflns_number_total 23962
_reflns_threshold_expression >2sigma(I)
_cod_data_source_file ic5b00645_si_002.cif
_cod_data_source_block 3_TPBCoBAr4F
_cod_depositor_comments
;
The following automatic conversions were performed:

'_symmetry_cell_setting' value 'Orthorhombic' changed to
'orthorhombic' according to
/usr/data/users/saulius/crontab/automatic-downloads/rss-feeds/ACS/lib/dictionaries/cif_core.dic
dictionary named 'cif_core.dic' version 2.4.2 from 2011-04-26.

'_exptl_crystal_density_meas' value 'not measured' was changed to '?'
- the value is perceived as not measured.

Automatic conversion script
Id: cif_fix_values 3271 2015-04-21 07:52:19Z andrius 

 Adding full bibliography for 4343069--4343073.cif.
;
_cod_original_sg_symbol_H-M Pbca
_cod_database_code 4343070

loop_
_symmetry_equiv_pos_as_xyz
'x, y, z'
'-x+1/2, -y, z+1/2'
'-x, y+1/2, -z+1/2'
'x+1/2, -y+1/2, -z'
'-x, -y, -z'
'x-1/2, y, -z-1/2'
'x, -y-1/2, z-1/2'
'-x-1/2, y-1/2, z'

loop_
_atom_site_label
_atom_site_type_symbol
_atom_site_fract_x
_atom_site_fract_y
_atom_site_fract_z
_atom_site_U_iso_or_equiv
_atom_site_adp_type
_atom_site_occupancy
_atom_site_symmetry_multiplicity
_atom_site_calc_flag
_atom_site_refinement_flags
_atom_site_disorder_assembly
_atom_site_disorder_group
Co1 Co 0.658875(9) 0.274678(11) 0.491130(9) 0.02215(5) Uani 1 1 d U . .
P3 P 0.698928(15) 0.37846(2) 0.493738(15) 0.01799(8) Uani 1 1 d U . .
P2 P 0.659655(15) 0.17938(2) 0.438406(15) 0.01772(7) Uani 1 1 d U . .
P1 P 0.619252(15) 0.25194(2) 0.568610(16) 0.02046(8) Uani 1 1 d U . .
C123 C 0.66464(7) 0.05706(9) 0.49289(7) 0.0253(3) Uani 1 1 d U . .
H12A H 0.6546 0.0093 0.4951 0.038 Uiso 1 1 calc R . .
H12B H 0.6520 0.0816 0.5225 0.038 Uiso 1 1 calc R . .
H12C H 0.7017 0.0602 0.4917 0.038 Uiso 1 1 calc R . .
C102 C 0.70726(6) 0.18026(7) 0.56979(5) 0.0164(3) Uani 1 1 d U . .
C103 C 0.73978(6) 0.12885(8) 0.58675(6) 0.0208(3) Uani 1 1 d U . .
H103 H 0.7730 0.1257 0.5731 0.025 Uiso 1 1 calc R . .
C113 C 0.72850(6) 0.18218(8) 0.43622(6) 0.0188(3) Uani 1 1 d U . .
C125 C 0.74893(6) 0.36580(7) 0.53981(5) 0.0164(3) Uani 1 1 d U . .
C126 C 0.75585(5) 0.29868(7) 0.55648(5) 0.0157(2) Uani 1 1 d U . .
C109 C 0.66628(7) 0.33352(10) 0.64289(7) 0.0279(3) Uani 1 1 d U . .
H10A H 0.6620 0.3674 0.6696 0.042 Uiso 1 1 calc R . .
H10B H 0.6867 0.3528 0.6155 0.042 Uiso 1 1 calc R . .
H10C H 0.6835 0.2935 0.6567 0.042 Uiso 1 1 calc R . .
B1 B 0.72837(6) 0.23522(8) 0.53108(6) 0.0159(3) Uani 1 1 d U . .
C127 C 0.78992(6) 0.28784(8) 0.59650(6) 0.0188(3) Uani 1 1 d U . .
H127 H 0.7947 0.2431 0.6091 0.023 Uiso 1 1 calc R . .
C105 C 0.72445(7) 0.08210(8) 0.62330(6) 0.0241(3) Uani 1 1 d U . .
H105 H 0.7474 0.0483 0.6348 0.029 Uiso 1 1 calc R . .
C110 C 0.55362(6) 0.21935(10) 0.56342(8) 0.0304(4) Uani 1 1 d U . .
H110 H 0.5429 0.2033 0.5976 0.037 Uiso 1 1 calc R . .
C106 C 0.64259(7) 0.13518(8) 0.62678(6) 0.0230(3) Uani 1 1 d U . .
H106 H 0.6091 0.1370 0.6400 0.028 Uiso 1 1 calc R . .
C130 C 0.77642(6) 0.41919(8) 0.56137(6) 0.0209(3) Uani 1 1 d U . .
H130 H 0.7718 0.4642 0.5494 0.025 Uiso 1 1 calc R . .
C114 C 0.75356(6) 0.21043(8) 0.47867(6) 0.0185(3) Uani 1 1 d U . .
C104 C 0.67579(7) 0.08507(8) 0.64282(6) 0.0249(3) Uani 1 1 d U . .
H104 H 0.6652 0.0527 0.6672 0.030 Uiso 1 1 calc R . .
C122 C 0.64236(6) 0.08832(8) 0.44513(6) 0.0231(3) Uani 1 1 d U . .
H122 H 0.6046 0.0856 0.4479 0.028 Uiso 1 1 calc R . .
C124 C 0.65832(8) 0.04579(10) 0.39933(7) 0.0325(4) Uani 1 1 d U . .
H12D H 0.6952 0.0475 0.3956 0.049 Uiso 1 1 calc R . .
H12E H 0.6423 0.0641 0.3688 0.049 Uiso 1 1 calc R . .
H12F H 0.6476 -0.0014 0.4042 0.049 Uiso 1 1 calc R . .
C101 C 0.65850(6) 0.18313(8) 0.59110(6) 0.0179(3) Uani 1 1 d U . .
C128 C 0.81681(6) 0.34110(9) 0.61807(6) 0.0214(3) Uani 1 1 d U . .
H128 H 0.8396 0.3326 0.6451 0.026 Uiso 1 1 calc R . .
C135 C 0.60148(7) 0.43037(11) 0.49836(10) 0.0400(5) Uani 1 1 d U . .
H13A H 0.5772 0.4610 0.5146 0.060 Uiso 1 1 calc R . .
H13B H 0.5907 0.3833 0.5035 0.060 Uiso 1 1 calc R . .
H13C H 0.6029 0.4402 0.4621 0.060 Uiso 1 1 calc R . .
C129 C 0.81041(6) 0.40666(8) 0.60014(6) 0.0231(3) Uani 1 1 d U . .
H129 H 0.8293 0.4429 0.6144 0.028 Uiso 1 1 calc R . .
C136 C 0.66974(9) 0.51564(10) 0.51903(11) 0.0438(5) Uani 1 1 d U . .
H13D H 0.6703 0.5305 0.4837 0.066 Uiso 1 1 calc R . .
H13E H 0.7036 0.5211 0.5337 0.066 Uiso 1 1 calc R . .
H13F H 0.6454 0.5432 0.5380 0.066 Uiso 1 1 calc R . .
C118 C 0.75578(6) 0.16222(10) 0.39341(6) 0.0260(3) Uani 1 1 d U . .
H118 H 0.7382 0.1451 0.3648 0.031 Uiso 1 1 calc R . .
C119 C 0.63684(6) 0.20119(9) 0.37448(6) 0.0249(3) Uani 1 1 d U . .
H119 H 0.6541 0.1711 0.3494 0.030 Uiso 1 1 calc R . .
C117 C 0.80812(7) 0.16705(11) 0.39219(7) 0.0323(4) Uani 1 1 d U . .
H117 H 0.8264 0.1526 0.3632 0.039 Uiso 1 1 calc R . .
C120 C 0.64977(9) 0.27455(11) 0.36252(8) 0.0372(4) Uani 1 1 d U . .
H12G H 0.6399 0.2848 0.3277 0.056 Uiso 1 1 calc R . .
H12H H 0.6863 0.2816 0.3665 0.056 Uiso 1 1 calc R . .
H12I H 0.6314 0.3046 0.3856 0.056 Uiso 1 1 calc R . .
C115 C 0.80661(6) 0.21566(10) 0.47557(6) 0.0259(3) Uani 1 1 d U . .
H115 H 0.8246 0.2352 0.5030 0.031 Uiso 1 1 calc R . .
C131 C 0.73094(7) 0.42132(9) 0.44049(6) 0.0262(3) Uani 1 1 d U . .
H131 H 0.7479 0.4627 0.4544 0.031 Uiso 1 1 calc R . .
C107 C 0.61424(7) 0.31285(9) 0.62237(7) 0.0256(3) Uani 1 1 d U . .
H107 H 0.5975 0.3549 0.6093 0.031 Uiso 1 1 calc R . .
C133 C 0.77243(7) 0.37562(11) 0.41934(7) 0.0321(4) Uani 1 1 d U . .
H13G H 0.7575 0.3325 0.4084 0.048 Uiso 1 1 calc R . .
H13H H 0.7978 0.3670 0.4455 0.048 Uiso 1 1 calc R . .
H13I H 0.7886 0.3980 0.3905 0.048 Uiso 1 1 calc R . .
C112 C 0.54898(7) 0.15984(12) 0.52690(8) 0.0350(4) Uani 1 1 d U . .
H11A H 0.5142 0.1423 0.5276 0.052 Uiso 1 1 calc R . .
H11B H 0.5725 0.1238 0.5369 0.052 Uiso 1 1 calc R . .
H11C H 0.5572 0.1751 0.4927 0.052 Uiso 1 1 calc R . .
C134 C 0.65408(7) 0.44074(9) 0.52162(8) 0.0283(4) Uani 1 1 d U . .
H134 H 0.6510 0.4291 0.5582 0.034 Uiso 1 1 calc R . .
C116 C 0.83364(7) 0.19323(11) 0.43371(7) 0.0321(4) Uani 1 1 d U . .
H116 H 0.8696 0.1958 0.4335 0.038 Uiso 1 1 calc R . .
C132 C 0.69459(9) 0.44526(11) 0.39868(8) 0.0390(5) Uani 1 1 d U . .
H13J H 0.7139 0.4687 0.3723 0.059 Uiso 1 1 calc R . .
H13K H 0.6695 0.4764 0.4130 0.059 Uiso 1 1 calc R . .
H13L H 0.6772 0.4059 0.3841 0.059 Uiso 1 1 calc R . .
C111 C 0.51843(8) 0.27749(13) 0.54793(13) 0.0542(7) Uani 1 1 d U . .
H11D H 0.5285 0.2946 0.5147 0.081 Uiso 1 1 calc R . .
H11E H 0.5208 0.3142 0.5728 0.081 Uiso 1 1 calc R . .
H11F H 0.4835 0.2609 0.5464 0.081 Uiso 1 1 calc R . .
C121 C 0.57950(7) 0.18969(11) 0.37098(8) 0.0334(4) Uani 1 1 d U . .
H12J H 0.5622 0.2185 0.3957 0.050 Uiso 1 1 calc R . .
H12K H 0.5719 0.1420 0.3780 0.050 Uiso 1 1 calc R . .
H12L H 0.5678 0.2013 0.3370 0.050 Uiso 1 1 calc R . .
C108 C 0.58165(9) 0.28619(11) 0.66610(9) 0.0408(5) Uani 1 1 d U . .
H10D H 0.5953 0.2428 0.6779 0.061 Uiso 1 1 calc R . .
H10E H 0.5467 0.2797 0.6545 0.061 Uiso 1 1 calc R . .
H10F H 0.5821 0.3191 0.6938 0.061 Uiso 1 1 calc R . .
F118 F 1.10698(4) 0.14271(6) 0.75165(4) 0.0331(2) Uani 1 1 d U . .
F109 F 1.00246(5) 0.44988(6) 0.56303(5) 0.0392(3) Uani 1 1 d U . .
F114 F 0.88230(4) 0.11118(7) 0.86771(5) 0.0423(3) Uani 1 1 d U . .
F107 F 0.93328(5) 0.48815(6) 0.59449(5) 0.0404(3) Uani 1 1 d U . .
F115 F 0.92565(5) 0.17558(7) 0.91627(5) 0.0411(3) Uani 1 1 d U . .
C137 C 0.97014(6) 0.37168(8) 0.76817(6) 0.0178(3) Uani 1 1 d U . .
C166 C 0.84471(6) 0.26161(9) 0.74809(6) 0.0226(3) Uani 1 1 d U . .
H166 H 0.8593 0.2176 0.7458 0.027 Uiso 1 1 calc R . .
F120 F 0.80756(5) 0.50703(6) 0.76345(6) 0.0433(3) Uani 1 1 d U . .
C163 C 0.80010(6) 0.38771(9) 0.75441(6) 0.0231(3) Uani 1 1 d U . .
F116 F 1.05750(5) 0.10085(7) 0.69611(5) 0.0450(3) Uani 1 1 d U . .
F119 F 0.74154(5) 0.45980(7) 0.79491(5) 0.0417(3) Uani 1 1 d U . .
C141 C 0.98497(6) 0.44279(8) 0.84225(6) 0.0217(3) Uani 1 1 d U A .
C155 C 0.95727(6) 0.15565(8) 0.83421(6) 0.0216(3) Uani 1 1 d U . .
F108 F 0.93241(6) 0.43355(7) 0.52427(5) 0.0431(3) Uani 1 1 d U . .
C154 C 0.93900(6) 0.21437(8) 0.81138(6) 0.0206(3) Uani 1 1 d U . .
H154 H 0.9115 0.2377 0.8267 0.025 Uiso 1 1 calc R . .
C149 C 0.93701(6) 0.24975(9) 0.59915(6) 0.0234(3) Uani 1 1 d U D .
F121 F 0.74907(5) 0.46999(7) 0.71472(5) 0.0472(3) Uani 1 1 d U . .
F117 F 1.07118(5) 0.04710(6) 0.76543(6) 0.0494(4) Uani 1 1 d U . .
C142 C 0.95661(6) 0.39466(8) 0.81653(6) 0.0192(3) Uani 1 1 d U . .
H142 H 0.9271 0.3767 0.8321 0.023 Uiso 1 1 calc R . .
C146 C 0.94745(6) 0.37000(8) 0.65095(6) 0.0198(3) Uani 1 1 d U . .
H146 H 0.9507 0.4121 0.6681 0.024 Uiso 1 1 calc R . .
C161 C 0.87686(6) 0.31836(8) 0.74962(6) 0.0194(3) Uani 1 1 d U . .
C157 C 1.01940(6) 0.14493(8) 0.76971(6) 0.0217(3) Uani 1 1 d U . .
F113 F 0.95164(5) 0.07480(7) 0.89997(5) 0.0432(3) Uani 1 1 d U . .
C145 C 0.94371(6) 0.31015(8) 0.67940(6) 0.0188(3) Uani 1 1 d U . .
C164 C 0.76920(6) 0.33047(10) 0.75289(6) 0.0263(3) Uani 1 1 d U . .
H164 H 0.7334 0.3346 0.7539 0.032 Uiso 1 1 calc R . .
B2 B 0.93819(6) 0.31051(9) 0.74111(6) 0.0182(3) Uani 1 1 d U . .
C148 C 0.94137(6) 0.30939(9) 0.57168(6) 0.0233(3) Uani 1 1 d U . .
H148 H 0.9408 0.3090 0.5358 0.028 Uiso 1 1 calc R . .
C165 C 0.79207(6) 0.26757(10) 0.74981(6) 0.0251(3) Uani 1 1 d U B .
C151 C 0.95323(7) 0.43495(9) 0.57014(7) 0.0264(3) Uani 1 1 d U . .
C156 C 0.99767(6) 0.11995(8) 0.81356(7) 0.0234(3) Uani 1 1 d U . .
H156 H 1.0100 0.0797 0.8290 0.028 Uiso 1 1 calc R . .
C139 C 1.04270(6) 0.44846(9) 0.77356(7) 0.0245(3) Uani 1 1 d U C .
C162 C 0.85276(6) 0.38180(9) 0.75282(6) 0.0203(3) Uani 1 1 d U . .
H162 H 0.8729 0.4218 0.7539 0.024 Uiso 1 1 calc R . .
C159 C 0.92978(7) 0.12908(9) 0.87936(7) 0.0272(3) Uani 1 1 d U . .
C140 C 1.02850(6) 0.47077(9) 0.82104(7) 0.0244(3) Uani 1 1 d U . .
H140 H 1.0478 0.5040 0.8385 0.029 Uiso 1 1 calc R . .
C150 C 0.93833(6) 0.25035(9) 0.65165(6) 0.0215(3) Uani 1 1 d U . .
H150 H 0.9355 0.2085 0.6693 0.026 Uiso 1 1 calc R . .
C153 C 0.95967(6) 0.24026(8) 0.76662(6) 0.0193(3) Uani 1 1 d U . .
C138 C 1.01423(6) 0.39983(8) 0.74787(6) 0.0205(3) Uani 1 1 d U . .
H138 H 1.0252 0.3854 0.7155 0.025 Uiso 1 1 calc R . .
C144 C 0.96779(7) 0.46679(9) 0.89299(7) 0.0290(4) Uani 1 1 d DU . .
C147 C 0.94660(6) 0.36956(8) 0.59831(6) 0.0207(3) Uani 1 1 d U . .
C143 C 1.08978(8) 0.47538(11) 0.74895(8) 0.0368(4) Uani 1 1 d DU . .
C168 C 0.76072(7) 0.20395(11) 0.74922(7) 0.0339(4) Uani 1 1 d DU . .
C158 C 1.00095(6) 0.20389(8) 0.74696(6) 0.0206(3) Uani 1 1 d U . .
H158 H 1.0169 0.2200 0.7171 0.025 Uiso 1 1 calc R . .
C152 C 0.93170(9) 0.18302(10) 0.57292(7) 0.0380(5) Uani 1 1 d DU . .
C167 C 0.77517(7) 0.45579(10) 0.75683(7) 0.0289(4) Uani 1 1 d U . .
C160 C 1.06333(7) 0.10886(9) 0.74587(7) 0.0274(3) Uani 1 1 d U . .
F106 F 0.95700(19) 0.53170(13) 0.89440(10) 0.0692(16) Uani 0.634(7) 1 d PDU A 1
F105 F 1.00611(12) 0.4625(3) 0.92722(10) 0.0802(16) Uani 0.634(7) 1 d PDU A 1
F104 F 0.93120(16) 0.4340(2) 0.91326(13) 0.0734(18) Uani 0.634(7) 1 d PDU A 1
F204 F 0.91827(17) 0.4853(4) 0.88855(19) 0.082(3) Uani 0.366(7) 1 d PDU A 2
F206 F 0.9899(3) 0.5158(4) 0.9107(2) 0.084(4) Uani 0.366(7) 1 d PDU A 2
F205 F 0.9656(4) 0.4195(3) 0.92557(19) 0.093(4) Uani 0.366(7) 1 d PDU A 2
F124 F 0.7642(5) 0.1716(6) 0.7922(3) 0.060(3) Uani 0.49(4) 1 d PDU B 1
F123 F 0.7805(4) 0.1560(5) 0.7173(3) 0.0589(18) Uani 0.49(4) 1 d PDU B 1
F122 F 0.7135(3) 0.2106(7) 0.7356(6) 0.062(2) Uani 0.49(4) 1 d PDU B 1
F223 F 0.7717(7) 0.1646(7) 0.7129(4) 0.081(3) Uani 0.51(4) 1 d PDU B 2
F222 F 0.7110(3) 0.2205(8) 0.7445(7) 0.062(3) Uani 0.51(4) 1 d PDU B 2
F224 F 0.7608(4) 0.1717(5) 0.7939(2) 0.046(2) Uani 0.51(4) 1 d PDU B 2
F101 F 1.0800(4) 0.4917(4) 0.69958(19) 0.0329(12) Uani 0.49(2) 1 d PDU C 1
F102 F 1.1278(3) 0.4373(7) 0.7496(5) 0.071(3) Uani 0.49(2) 1 d PDU C 1
F103 F 1.1011(5) 0.5385(4) 0.7674(2) 0.064(2) Uani 0.49(2) 1 d PDU C 1
F203 F 1.1194(3) 0.5112(8) 0.7799(4) 0.083(3) Uani 0.51(2) 1 d PDU C 2
F201 F 1.0837(4) 0.5039(6) 0.7066(4) 0.060(2) Uani 0.51(2) 1 d PDU C 2
F202 F 1.1223(2) 0.4207(3) 0.7383(3) 0.0382(12) Uani 0.51(2) 1 d PDU C 2
F110 F 0.9658(7) 0.1389(7) 0.5820(8) 0.061(3) Uani 0.36(3) 1 d PDU D 1
F111 F 0.8856(4) 0.1549(7) 0.5896(5) 0.048(2) Uani 0.36(3) 1 d PDU D 1
F112 F 0.9245(8) 0.1910(11) 0.5238(4) 0.041(3) Uani 0.36(3) 1 d PDU D 1
F211 F 0.9044(7) 0.1371(6) 0.5963(2) 0.077(3) Uani 0.64(3) 1 d PDU D 2
F210 F 0.9797(4) 0.1536(5) 0.5684(4) 0.0586(17) Uani 0.64(3) 1 d PDU D 2
F212 F 0.9162(4) 0.1866(6) 0.5250(2) 0.0342(12) Uani 0.64(3) 1 d PDU D 2

loop_
_atom_site_aniso_label
_atom_site_aniso_U_11
_atom_site_aniso_U_22
_atom_site_aniso_U_33
_atom_site_aniso_U_23
_atom_site_aniso_U_13
_atom_site_aniso_U_12
Co1 0.02823(11) 0.01709(10) 0.02113(10) -0.00234(8) -0.00209(8) -0.00426(8)
P3 0.01899(17) 0.01531(17) 0.01966(17) 0.00294(14) -0.00178(14) -0.00063(14)
P2 0.01762(17) 0.01829(18) 0.01726(16) -0.00230(14) -0.00241(13) -0.00009(14)
P1 0.01749(17) 0.01876(18) 0.02512(19) 0.00388(15) 0.00113(14) 0.00040(15)
C123 0.0298(8) 0.0174(7) 0.0286(8) -0.0005(6) -0.0045(7) -0.0028(6)
C102 0.0204(6) 0.0128(6) 0.0160(6) -0.0029(5) -0.0025(5) -0.0010(5)
C103 0.0237(7) 0.0161(7) 0.0225(7) -0.0018(5) -0.0026(6) 0.0011(6)
C113 0.0193(6) 0.0188(7) 0.0182(6) -0.0030(5) -0.0011(5) -0.0023(5)
C125 0.0174(6) 0.0154(6) 0.0165(6) -0.0006(5) 0.0002(5) -0.0010(5)
C126 0.0159(6) 0.0155(6) 0.0157(6) -0.0010(5) 0.0006(5) -0.0002(5)
C109 0.0330(9) 0.0292(9) 0.0214(7) -0.0041(6) 0.0045(6) 0.0048(7)
B1 0.0162(7) 0.0147(7) 0.0167(7) -0.0004(5) -0.0025(5) 0.0016(5)
C127 0.0197(7) 0.0178(7) 0.0188(6) -0.0010(5) -0.0020(5) 0.0011(5)
C105 0.0340(9) 0.0143(7) 0.0239(7) 0.0008(6) -0.0056(6) 0.0024(6)
C110 0.0168(7) 0.0309(9) 0.0435(10) 0.0066(8) 0.0011(7) -0.0001(6)
C106 0.0279(8) 0.0198(7) 0.0213(7) 0.0013(6) 0.0042(6) -0.0012(6)
C130 0.0230(7) 0.0151(7) 0.0246(7) -0.0008(6) -0.0003(6) -0.0025(6)
C114 0.0197(7) 0.0188(7) 0.0169(6) -0.0022(5) -0.0006(5) -0.0033(5)
C104 0.0383(9) 0.0159(7) 0.0205(7) 0.0030(6) 0.0013(6) -0.0014(6)
C122 0.0223(7) 0.0187(7) 0.0283(8) -0.0033(6) -0.0048(6) -0.0039(6)
C124 0.0438(11) 0.0237(8) 0.0301(9) -0.0088(7) -0.0087(8) -0.0002(8)
C101 0.0213(7) 0.0149(6) 0.0176(6) 0.0003(5) 0.0002(5) -0.0008(5)
C128 0.0197(7) 0.0237(7) 0.0206(7) -0.0040(6) -0.0039(5) -0.0005(6)
C135 0.0237(8) 0.0318(10) 0.0646(14) 0.0155(10) -0.0045(9) 0.0055(7)
C129 0.0245(7) 0.0195(7) 0.0253(7) -0.0060(6) -0.0022(6) -0.0045(6)
C136 0.0412(11) 0.0185(8) 0.0717(16) -0.0065(9) -0.0030(11) 0.0072(8)
C118 0.0237(8) 0.0344(9) 0.0198(7) -0.0095(6) -0.0001(6) -0.0025(7)
C119 0.0234(7) 0.0309(9) 0.0205(7) 0.0001(6) -0.0057(6) -0.0013(6)
C117 0.0239(8) 0.0496(12) 0.0234(8) -0.0130(8) 0.0052(6) -0.0032(8)
C120 0.0439(11) 0.0364(10) 0.0314(9) 0.0114(8) -0.0113(8) -0.0075(9)
C115 0.0201(7) 0.0361(9) 0.0217(7) -0.0079(7) -0.0005(6) -0.0060(7)
C131 0.0302(8) 0.0249(8) 0.0235(7) 0.0086(6) -0.0030(6) -0.0087(7)
C107 0.0256(8) 0.0195(7) 0.0316(8) 0.0021(6) 0.0096(6) 0.0045(6)
C133 0.0329(9) 0.0412(11) 0.0221(8) 0.0013(7) 0.0042(7) -0.0104(8)
C112 0.0240(8) 0.0454(12) 0.0354(10) 0.0017(9) 0.0000(7) -0.0091(8)
C134 0.0268(8) 0.0207(8) 0.0374(9) 0.0025(7) 0.0001(7) 0.0055(6)
C116 0.0200(7) 0.0491(12) 0.0270(8) -0.0119(8) 0.0026(6) -0.0062(7)
C132 0.0495(12) 0.0354(11) 0.0321(9) 0.0167(8) -0.0127(9) -0.0096(9)
C111 0.0206(9) 0.0404(12) 0.102(2) 0.0171(13) -0.0095(11) 0.0004(8)
C121 0.0265(8) 0.0396(11) 0.0340(9) 0.0029(8) -0.0109(7) -0.0015(8)
C108 0.0488(12) 0.0287(10) 0.0449(11) -0.0054(8) 0.0280(10) -0.0026(9)
F118 0.0210(5) 0.0375(6) 0.0408(6) -0.0060(5) 0.0042(4) -0.0029(4)
F109 0.0343(6) 0.0309(6) 0.0525(7) 0.0104(5) 0.0080(5) -0.0062(5)
F114 0.0281(6) 0.0494(8) 0.0494(7) 0.0184(6) 0.0004(5) -0.0157(5)
F107 0.0601(8) 0.0246(6) 0.0365(6) 0.0065(5) 0.0128(6) 0.0130(5)
F115 0.0547(8) 0.0368(7) 0.0318(6) 0.0021(5) 0.0126(5) -0.0062(6)
C137 0.0163(6) 0.0175(7) 0.0196(6) 0.0014(5) -0.0015(5) 0.0013(5)
C166 0.0225(7) 0.0267(8) 0.0186(7) 0.0023(6) -0.0030(5) -0.0051(6)
F120 0.0311(6) 0.0337(6) 0.0652(9) 0.0014(6) 0.0066(6) 0.0063(5)
C163 0.0192(7) 0.0342(9) 0.0160(6) 0.0049(6) 0.0000(5) 0.0026(6)
F116 0.0416(7) 0.0551(8) 0.0384(6) -0.0219(6) -0.0053(5) 0.0118(6)
F119 0.0373(6) 0.0511(8) 0.0366(6) 0.0111(6) 0.0173(5) 0.0155(6)
C141 0.0243(7) 0.0204(7) 0.0205(7) -0.0016(6) -0.0011(6) 0.0015(6)
C155 0.0198(7) 0.0200(7) 0.0248(7) 0.0043(6) -0.0027(6) -0.0044(6)
F108 0.0619(8) 0.0399(7) 0.0273(6) 0.0113(5) -0.0115(5) -0.0011(6)
C154 0.0187(7) 0.0198(7) 0.0234(7) 0.0008(6) -0.0022(5) -0.0028(6)
C149 0.0241(7) 0.0237(8) 0.0224(7) -0.0036(6) -0.0028(6) -0.0018(6)
F121 0.0546(8) 0.0551(8) 0.0321(6) 0.0128(6) -0.0101(6) 0.0211(7)
F117 0.0445(7) 0.0249(6) 0.0786(10) 0.0128(6) 0.0215(7) 0.0129(5)
C142 0.0182(6) 0.0190(7) 0.0203(6) 0.0010(5) -0.0001(5) -0.0004(5)
C146 0.0180(6) 0.0196(7) 0.0217(7) -0.0009(6) -0.0005(5) 0.0002(5)
C161 0.0183(6) 0.0247(7) 0.0152(6) 0.0028(6) -0.0018(5) -0.0026(6)
C157 0.0177(7) 0.0181(7) 0.0292(8) -0.0012(6) -0.0029(6) -0.0020(5)
F113 0.0455(7) 0.0392(7) 0.0450(7) 0.0238(6) 0.0074(6) 0.0099(6)
C145 0.0154(6) 0.0203(7) 0.0208(7) -0.0004(5) -0.0018(5) -0.0009(5)
C164 0.0171(7) 0.0434(10) 0.0184(7) 0.0064(7) -0.0008(5) -0.0038(7)
B2 0.0174(7) 0.0183(7) 0.0189(7) 0.0006(6) -0.0015(6) -0.0018(6)
C148 0.0228(7) 0.0275(8) 0.0197(7) -0.0017(6) -0.0010(6) 0.0014(6)
C165 0.0205(7) 0.0370(9) 0.0179(7) 0.0056(6) -0.0040(5) -0.0094(6)
C151 0.0296(8) 0.0264(8) 0.0231(7) 0.0024(6) 0.0024(6) 0.0031(7)
C156 0.0203(7) 0.0175(7) 0.0325(8) 0.0034(6) -0.0045(6) -0.0022(6)
C139 0.0198(7) 0.0258(8) 0.0279(8) -0.0009(6) 0.0006(6) -0.0056(6)
C162 0.0184(6) 0.0261(8) 0.0164(6) 0.0036(6) -0.0012(5) -0.0013(6)
C159 0.0254(8) 0.0250(8) 0.0312(8) 0.0088(7) -0.0009(6) -0.0023(6)
C140 0.0242(8) 0.0220(8) 0.0270(8) -0.0033(6) -0.0033(6) -0.0038(6)
C150 0.0218(7) 0.0202(7) 0.0226(7) -0.0005(6) -0.0031(6) -0.0016(6)
C153 0.0177(6) 0.0189(7) 0.0214(7) -0.0005(5) -0.0034(5) -0.0036(5)
C138 0.0180(6) 0.0231(7) 0.0204(7) -0.0003(6) -0.0002(5) 0.0000(6)
C144 0.0374(9) 0.0253(8) 0.0243(8) -0.0022(6) 0.0000(7) 0.0013(7)
C147 0.0183(7) 0.0224(7) 0.0215(7) 0.0028(6) 0.0001(5) 0.0015(6)
C143 0.0284(9) 0.0435(11) 0.0384(10) -0.0043(9) 0.0035(8) -0.0157(8)
C168 0.0271(9) 0.0447(11) 0.0300(9) 0.0052(8) -0.0049(7) -0.0153(8)
C158 0.0194(7) 0.0195(7) 0.0228(7) -0.0002(6) -0.0016(5) -0.0041(6)
C152 0.0588(13) 0.0276(9) 0.0277(9) -0.0065(7) -0.0077(9) -0.0045(9)
C167 0.0230(8) 0.0402(10) 0.0235(8) 0.0082(7) 0.0023(6) 0.0060(7)
C160 0.0263(8) 0.0212(8) 0.0348(9) -0.0019(7) -0.0009(7) 0.0003(6)
F106 0.147(4) 0.0275(12) 0.0333(14) -0.0008(10) 0.0297(19) 0.0196(19)
F105 0.072(2) 0.142(4) 0.0270(12) -0.0195(18) -0.0183(12) 0.029(2)
F104 0.095(3) 0.076(3) 0.049(2) -0.038(2) 0.045(2) -0.059(2)
F204 0.043(2) 0.160(8) 0.043(3) -0.047(4) -0.0010(19) 0.045(4)
F206 0.097(5) 0.084(6) 0.070(4) -0.064(4) 0.043(4) -0.069(5)
F205 0.204(11) 0.046(3) 0.028(2) 0.010(2) 0.047(4) 0.044(5)
F124 0.059(4) 0.054(5) 0.068(5) 0.035(4) -0.029(4) -0.029(4)
F123 0.044(3) 0.045(3) 0.089(5) -0.028(2) 0.009(2) -0.018(3)
F122 0.035(3) 0.045(3) 0.106(6) 0.016(3) -0.039(3) -0.016(2)
F223 0.089(6) 0.107(6) 0.047(3) -0.043(3) 0.029(3) -0.075(4)
F222 0.026(2) 0.069(5) 0.092(5) 0.032(4) -0.011(2) -0.028(2)
F224 0.063(4) 0.044(4) 0.031(3) 0.008(3) 0.003(3) -0.024(3)
F101 0.034(2) 0.038(2) 0.0265(19) 0.0041(16) 0.0105(13) -0.0073(16)
F102 0.0148(16) 0.093(5) 0.104(6) 0.062(4) -0.002(3) 0.001(3)
F103 0.068(5) 0.068(3) 0.057(2) -0.018(2) 0.020(2) -0.054(3)
F203 0.045(3) 0.123(7) 0.081(4) -0.064(4) 0.026(3) -0.056(4)
F201 0.036(3) 0.049(4) 0.096(4) 0.046(3) 0.017(3) 0.005(3)
F202 0.019(2) 0.049(2) 0.047(2) 0.0084(17) 0.0096(15) 0.0005(15)
F110 0.089(6) 0.024(4) 0.069(7) -0.019(3) -0.041(5) 0.023(4)
F111 0.074(5) 0.027(3) 0.044(3) -0.010(2) 0.012(3) -0.022(3)
F112 0.041(6) 0.050(5) 0.030(3) -0.018(2) -0.002(2) -0.016(3)
F211 0.154(7) 0.036(3) 0.0406(17) -0.0110(18) 0.014(3) -0.050(4)
F210 0.088(3) 0.030(2) 0.058(3) -0.0160(19) -0.029(2) 0.024(2)
F212 0.037(3) 0.036(2) 0.0290(16) -0.0119(13) -0.0117(14) -0.004(2)

loop_
_atom_type_symbol
_atom_type_description
_atom_type_scat_dispersion_real
_atom_type_scat_dispersion_imag
_atom_type_scat_source
C C 0.0033 0.0016 'International Tables Vol C Tables 4.2.6.8 and 6.1.1.4'
H H 0.0000 0.0000 'International Tables Vol C Tables 4.2.6.8 and 6.1.1.4'
B B 0.0013 0.0007 'International Tables Vol C Tables 4.2.6.8 and 6.1.1.4'
F F 0.0171 0.0103 'International Tables Vol C Tables 4.2.6.8 and 6.1.1.4'
P P 0.1023 0.0942 'International Tables Vol C Tables 4.2.6.8 and 6.1.1.4'
Co Co 0.3494 0.9721 'International Tables Vol C Tables 4.2.6.8 and 6.1.1.4'

loop_
_geom_angle_atom_site_label_1
_geom_angle_atom_site_label_2
_geom_angle_atom_site_label_3
_geom_angle
B1 Co1 P3 85.34(4)
B1 Co1 P2 89.80(4)
P3 Co1 P2 136.571(18)
B1 Co1 P1 83.45(4)
P3 Co1 P1 110.346(17)
P2 Co1 P1 111.897(18)
C125 P3 C131 104.12(7)
C125 P3 C134 106.64(8)
C131 P3 C134 107.03(9)
C125 P3 Co1 103.40(5)
C131 P3 Co1 126.33(6)
C134 P3 Co1 107.82(6)
C113 P2 C119 106.81(8)
C113 P2 C122 106.11(8)
C119 P2 C122 103.42(8)
C113 P2 Co1 90.20(5)
C119 P2 Co1 110.96(6)
C122 P2 Co1 135.61(6)
C101 P1 C110 107.48(8)
C101 P1 C107 105.73(8)
C110 P1 C107 102.31(9)
C101 P1 Co1 100.16(5)
C110 P1 Co1 114.69(7)
C107 P1 Co1 125.19(6)
C122 C123 H12A 109.5
C122 C123 H12B 109.5
H12A C123 H12B 109.5
C122 C123 H12C 109.5
H12A C123 H12C 109.5
H12B C123 H12C 109.5
C103 C102 C101 117.41(14)
C103 C102 B1 118.94(14)
C101 C102 B1 123.47(13)
C105 C103 C102 121.45(15)
C105 C103 H103 119.3
C102 C103 H103 119.3
C118 C113 C114 120.85(14)
C118 C113 P2 122.08(12)
C114 C113 P2 116.91(11)
C130 C125 C126 120.75(14)
C130 C125 P3 123.23(12)
C126 C125 P3 115.79(11)
C125 C126 C127 117.55(13)
C125 C126 B1 123.08(13)
C127 C126 B1 119.34(13)
C107 C109 H10A 109.5
C107 C109 H10B 109.5
H10A C109 H10B 109.5
C107 C109 H10C 109.5
H10A C109 H10C 109.5
H10B C109 H10C 109.5
C102 B1 C126 114.88(12)
C102 B1 C114 119.48(13)
C126 B1 C114 114.38(13)
C102 B1 Co1 104.61(10)
C126 B1 Co1 107.32(10)
C114 B1 Co1 92.03(9)
C128 C127 C126 121.46(15)
C128 C127 H127 119.3
C126 C127 H127 119.3
C104 C105 C103 119.97(15)
C104 C105 H105 120.0
C103 C105 H105 120.0
C112 C110 C111 110.89(19)
C112 C110 P1 112.88(13)
C111 C110 P1 109.12(14)
C112 C110 H110 107.9
C111 C110 H110 107.9
P1 C110 H110 107.9
C104 C106 C101 119.84(16)
C104 C106 H106 120.1
C101 C106 H106 120.1
C129 C130 C125 120.28(15)
C129 C130 H130 119.9
C125 C130 H130 119.9
C115 C114 C113 116.53(14)
C115 C114 B1 115.97(13)
C113 C114 B1 127.47(14)
C105 C104 C106 120.08(15)
C105 C104 H104 120.0
C106 C104 H104 120.0
C123 C122 C124 109.27(14)
C123 C122 P2 111.99(11)
C124 C122 P2 112.57(13)
C123 C122 H122 107.6
C124 C122 H122 107.6
P2 C122 H122 107.6
C122 C124 H12D 109.5
C122 C124 H12E 109.5
H12D C124 H12E 109.5
C122 C124 H12F 109.5
H12D C124 H12F 109.5
H12E C124 H12F 109.5
C106 C101 C102 121.21(14)
C106 C101 P1 123.83(12)
C102 C101 P1 114.96(11)
C129 C128 C127 120.01(15)
C129 C128 H128 120.0
C127 C128 H128 120.0
C134 C135 H13A 109.5
C134 C135 H13B 109.5
H13A C135 H13B 109.5
C134 C135 H13C 109.5
H13A C135 H13C 109.5
H13B C135 H13C 109.5
C130 C129 C128 119.92(15)
C130 C129 H129 120.0
C128 C129 H129 120.0
C134 C136 H13D 109.5
C134 C136 H13E 109.5
H13D C136 H13E 109.5
C134 C136 H13F 109.5
H13D C136 H13F 109.5
H13E C136 H13F 109.5
C117 C118 C113 120.84(15)
C117 C118 H118 119.6
C113 C118 H118 119.6
C120 C119 C121 110.47(16)
C120 C119 P2 109.84(12)
C121 C119 P2 110.04(12)
C120 C119 H119 108.8
C121 C119 H119 108.8
P2 C119 H119 108.8
C118 C117 C116 119.38(16)
C118 C117 H117 120.3
C116 C117 H117 120.3
C119 C120 H12G 109.5
C119 C120 H12H 109.5
H12G C120 H12H 109.5
C119 C120 H12I 109.5
H12G C120 H12I 109.5
H12H C120 H12I 109.5
C116 C115 C114 122.27(15)
C116 C115 H115 118.9
C114 C115 H115 118.9
C133 C131 C132 111.34(16)
C133 C131 P3 109.81(12)
C132 C131 P3 113.85(13)
C133 C131 H131 107.2
C132 C131 H131 107.2
P3 C131 H131 107.2
C109 C107 C108 108.98(17)
C109 C107 P1 112.21(11)
C108 C107 P1 113.29(13)
C109 C107 H107 107.4
C108 C107 H107 107.4
P1 C107 H107 107.4
C131 C133 H13G 109.5
C131 C133 H13H 109.5
H13G C133 H13H 109.5
C131 C133 H13I 109.5
H13G C133 H13I 109.5
H13H C133 H13I 109.5
C110 C112 H11A 109.5
C110 C112 H11B 109.5
H11A C112 H11B 109.5
C110 C112 H11C 109.5
H11A C112 H11C 109.5
H11B C112 H11C 109.5
C135 C134 C136 110.75(16)
C135 C134 P3 109.21(14)
C136 C134 P3 116.47(14)
C135 C134 H134 106.6
C136 C134 H134 106.6
P3 C134 H134 106.6
C117 C116 C115 120.06(16)
C117 C116 H116 120.0
C115 C116 H116 120.0
C131 C132 H13J 109.5
C131 C132 H13K 109.5
H13J C132 H13K 109.5
C131 C132 H13L 109.5
H13J C132 H13L 109.5
H13K C132 H13L 109.5
C110 C111 H11D 109.5
C110 C111 H11E 109.5
H11D C111 H11E 109.5
C110 C111 H11F 109.5
H11D C111 H11F 109.5
H11E C111 H11F 109.5
C119 C121 H12J 109.5
C119 C121 H12K 109.5
H12J C121 H12K 109.5
C119 C121 H12L 109.5
H12J C121 H12L 109.5
H12K C121 H12L 109.5
C107 C108 H10D 109.5
C107 C108 H10E 109.5
H10D C108 H10E 109.5
C107 C108 H10F 109.5
H10D C108 H10F 109.5
H10E C108 H10F 109.5
C138 C137 C142 115.78(14)
C138 C137 B2 123.57(14)
C142 C137 B2 120.39(13)
C165 C166 C161 122.26(17)
C165 C166 H166 118.9
C161 C166 H166 118.9
C164 C163 C162 120.99(17)
C164 C163 C167 118.04(15)
C162 C163 C167 120.95(16)
C142 C141 C140 121.16(15)
C142 C141 C144 119.62(15)
C140 C141 C144 119.19(15)
C156 C155 C154 121.02(15)
C156 C155 C159 120.70(15)
C154 C155 C159 118.11(15)
C155 C154 C153 122.39(15)
C155 C154 H154 118.8
C153 C154 H154 118.8
C148 C149 C150 121.03(16)
C148 C149 C152 120.62(16)
C150 C149 C152 118.35(16)
C141 C142 C137 122.09(15)
C141 C142 H142 119.0
C137 C142 H142 119.0
C147 C146 C145 122.06(15)
C147 C146 H146 119.0
C145 C146 H146 119.0
C166 C161 C162 115.88(14)
C166 C161 B2 121.11(15)
C162 C161 B2 122.59(14)
C156 C157 C158 120.86(15)
C156 C157 C160 120.31(15)
C158 C157 C160 118.83(15)
C150 C145 C146 115.69(14)
C150 C145 B2 121.28(14)
C146 C145 B2 122.53(14)
C165 C164 C163 118.21(15)
C165 C164 H164 120.9
C163 C164 H164 120.9
C137 B2 C153 105.24(12)
C137 B2 C161 112.23(13)
C153 B2 C161 111.31(13)
C137 B2 C145 113.20(13)
C153 B2 C145 112.08(13)
C161 B2 C145 102.98(12)
C147 C148 C149 117.74(15)
C147 C148 H148 121.1
C149 C148 H148 121.1
C164 C165 C166 120.85(16)
C164 C165 C168 120.59(16)
C166 C165 C168 118.55(18)
F108 C151 F107 107.06(15)
F108 C151 F109 105.95(15)
F107 C151 F109 106.02(15)
F108 C151 C147 112.82(15)
F107 C151 C147 112.77(14)
F109 C151 C147 111.73(14)
C157 C156 C155 117.89(15)
C157 C156 H156 121.1
C155 C156 H156 121.1
C140 C139 C138 121.05(15)
C140 C139 C143 120.46(16)
C138 C139 C143 118.48(16)
C163 C162 C161 121.81(16)
C163 C162 H162 119.1
C161 C162 H162 119.1
F113 C159 F114 106.77(15)
F113 C159 F115 106.50(15)
F114 C159 F115 105.75(16)
F113 C159 C155 113.53(15)
F114 C159 C155 111.24(15)
F115 C159 C155 112.54(15)
C139 C140 C141 117.67(15)
C139 C140 H140 121.2
C141 C140 H140 121.2
C149 C150 C145 122.42(16)
C149 C150 H150 118.8
C145 C150 H150 118.8
C154 C153 C158 115.48(15)
C154 C153 B2 121.40(14)
C158 C153 B2 123.05(14)
C139 C138 C137 122.24(15)
C139 C138 H138 118.9
C137 C138 H138 118.9
F206 C144 F205 109.9(5)
F206 C144 F104 126.8(3)
F205 C144 F104 46.4(4)
F206 C144 F106 47.3(4)
F205 C144 F106 133.3(3)
F104 C144 F106 108.5(3)
F206 C144 F105 55.9(4)
F205 C144 F105 62.3(4)
F104 C144 F105 104.4(3)
F106 C144 F105 101.7(3)
F206 C144 F204 106.2(5)
F205 C144 F204 102.2(5)
F104 C144 F204 56.5(4)
F106 C144 F204 62.1(4)
F105 C144 F204 141.9(3)
F206 C144 C141 116.7(3)
F205 C144 C141 113.1(3)
F104 C144 C141 116.51(19)
F106 C144 C141 113.57(18)
F105 C144 C141 110.74(19)
F204 C144 C141 107.3(2)
C148 C147 C146 121.06(15)
C148 C147 C151 119.53(15)
C146 C147 C151 119.38(15)
F102 C143 F201 112.3(7)
F102 C143 F203 80.8(5)
F201 C143 F203 112.6(5)
F102 C143 F103 111.4(4)
F201 C143 F103 86.6(5)
F203 C143 F103 34.2(4)
F102 C143 F101 107.7(6)
F201 C143 F101 13.1(8)
F203 C143 F101 124.9(8)
F103 C143 F101 99.7(5)
F102 C143 F202 19.1(7)
F201 C143 F202 103.9(5)
F203 C143 F202 100.0(5)
F103 C143 F202 129.4(5)
F101 C143 F202 95.9(5)
F102 C143 C139 116.4(5)
F201 C143 C139 116.0(5)
F203 C143 C139 113.8(4)
F103 C143 C139 110.3(4)
F101 C143 C139 110.0(4)
F202 C143 C139 108.7(3)
F223 C168 F122 94.0(10)
F223 C168 F124 110.3(11)
F122 C168 F124 110.9(8)
F223 C168 F224 112.2(9)
F122 C168 F224 106.9(9)
F124 C168 F224 4.1(10)
F223 C168 F222 107.3(7)
F122 C168 F222 13.3(13)
F124 C168 F222 105.4(9)
F224 C168 F222 101.3(7)
F223 C168 F123 12.8(11)
F122 C168 F123 105.3(7)
F124 C168 F123 100.1(7)
F224 C168 F123 102.6(7)
F222 C168 F123 118.5(10)
F223 C168 C165 113.1(5)
F122 C168 C165 116.5(6)
F124 C168 C165 111.0(6)
F224 C168 C165 112.7(5)
F222 C168 C165 109.4(6)
F123 C168 C165 111.8(5)
C157 C158 C153 122.34(15)
C157 C158 H158 118.8
C153 C158 H158 118.8
F110 C152 F211 80.2(5)
F110 C152 F112 111.6(10)
F211 C152 F112 117.8(10)
F110 C152 F212 115.6(10)
F211 C152 F212 108.6(6)
F112 C152 F212 10.2(13)
F110 C152 F210 24.9(8)
F211 C152 F210 104.6(5)
F112 C152 F210 95.5(9)
F212 C152 F210 102.6(5)
F110 C152 F111 106.4(6)
F211 C152 F111 26.6(4)
F112 C152 F111 103.3(8)
F212 C152 F111 93.2(7)
F210 C152 F111 130.2(4)
F110 C152 C149 116.5(6)
F211 C152 C149 116.0(4)
F112 C152 C149 111.5(10)
F212 C152 C149 115.1(5)
F210 C152 C149 108.6(4)
F111 C152 C149 106.4(4)
F120 C167 F121 106.30(16)
F120 C167 F119 106.21(16)
F121 C167 F119 105.83(15)
F120 C167 C163 113.74(15)
F121 C167 C163 112.18(16)
F119 C167 C163 112.01(15)
F116 C160 F117 107.01(16)
F116 C160 F118 105.68(15)
F117 C160 F118 105.98(15)
F116 C160 C157 112.48(15)
F117 C160 C157 112.79(15)
F118 C160 C157 112.38(14)

loop_
_geom_bond_atom_site_label_1
_geom_bond_atom_site_label_2
_geom_bond_distance
Co1 B1 2.2559(16)
Co1 P3 2.3031(5)
Co1 P2 2.3406(5)
Co1 P1 2.3473(5)
P3 C125 1.8150(15)
P3 C131 1.8489(17)
P3 C134 1.8583(18)
P2 C113 1.8186(16)
P2 C119 1.8484(17)
P2 C122 1.8602(17)
P1 C101 1.8074(16)
P1 C110 1.8526(18)
P1 C107 1.8675(18)
C123 C122 1.525(2)
C123 H12A 0.9800
C123 H12B 0.9800
C123 H12C 0.9800
C102 C103 1.402(2)
C102 C101 1.406(2)
C102 B1 1.592(2)
C103 C105 1.396(2)
C103 H103 0.9500
C113 C118 1.400(2)
C113 C114 1.419(2)
C125 C130 1.400(2)
C125 C126 1.406(2)
C126 C127 1.407(2)
C126 B1 1.595(2)
C109 C107 1.532(3)
C109 H10A 0.9800
C109 H10B 0.9800
C109 H10C 0.9800
B1 C114 1.615(2)
C127 C128 1.390(2)
C127 H127 0.9500
C105 C104 1.385(3)
C105 H105 0.9500
C110 C112 1.525(3)
C110 C111 1.531(3)
C110 H110 1.0000
C106 C104 1.387(2)
C106 C101 1.401(2)
C106 H106 0.9500
C130 C129 1.386(2)
C130 H130 0.9500
C114 C115 1.406(2)
C104 H104 0.9500
C122 C124 1.534(2)
C122 H122 1.0000
C124 H12D 0.9800
C124 H12E 0.9800
C124 H12F 0.9800
C128 C129 1.387(2)
C128 H128 0.9500
C135 C134 1.533(3)
C135 H13A 0.9800
C135 H13B 0.9800
C135 H13C 0.9800
C129 H129 0.9500
C136 C134 1.534(3)
C136 H13D 0.9800
C136 H13E 0.9800
C136 H13F 0.9800
C118 C117 1.385(2)
C118 H118 0.9500
C119 C120 1.519(3)
C119 C121 1.533(2)
C119 H119 1.0000
C117 C116 1.389(2)
C117 H117 0.9500
C120 H12G 0.9800
C120 H12H 0.9800
C120 H12I 0.9800
C115 C116 1.391(2)
C115 H115 0.9500
C131 C133 1.524(3)
C131 C132 1.540(3)
C131 H131 1.0000
C107 C108 1.536(3)
C107 H107 1.0000
C133 H13G 0.9800
C133 H13H 0.9800
C133 H13I 0.9800
C112 H11A 0.9800
C112 H11B 0.9800
C112 H11C 0.9800
C134 H134 1.0000
C116 H116 0.9500
C132 H13J 0.9800
C132 H13K 0.9800
C132 H13L 0.9800
C111 H11D 0.9800
C111 H11E 0.9800
C111 H11F 0.9800
C121 H12J 0.9800
C121 H12K 0.9800
C121 H12L 0.9800
C108 H10D 0.9800
C108 H10E 0.9800
C108 H10F 0.9800
F118 C160 1.340(2)
F109 C151 1.346(2)
F114 C159 1.338(2)
F107 C151 1.339(2)
F115 C159 1.344(2)
C137 C138 1.397(2)
C137 C142 1.405(2)
C137 B2 1.636(2)
C166 C165 1.395(2)
C166 C161 1.404(2)
C166 H166 0.9500
F120 C167 1.334(2)
C163 C164 1.392(3)
C163 C162 1.395(2)
C163 C167 1.496(3)
F116 C160 1.337(2)
F119 C167 1.346(2)
C141 C142 1.387(2)
C141 C140 1.393(2)
C141 C144 1.496(2)
C155 C156 1.390(2)
C155 C154 1.392(2)
C155 C159 1.494(2)
F108 C151 1.334(2)
C154 C153 1.402(2)
C154 H154 0.9500
C149 C148 1.387(2)
C149 C150 1.392(2)
C149 C152 1.494(3)
F121 C167 1.341(2)
F117 C160 1.339(2)
C142 H142 0.9500
C146 C147 1.395(2)
C146 C145 1.403(2)
C146 H146 0.9500
C161 C162 1.405(2)
C161 B2 1.642(2)
C157 C156 1.386(2)
C157 C158 1.397(2)
C157 C160 1.499(2)
F113 C159 1.332(2)
C145 C150 1.396(2)
C145 B2 1.642(2)
C164 C165 1.381(3)
C164 H164 0.9500
B2 C153 1.641(2)
C148 C147 1.387(2)
C148 H148 0.9500
C165 C168 1.502(3)
C151 C147 1.499(2)
C156 H156 0.9500
C139 C140 1.385(2)
C139 C138 1.395(2)
C139 C143 1.500(2)
C162 H162 0.9500
C140 H140 0.9500
C150 H150 0.9500
C153 C158 1.404(2)
C138 H138 0.9500
C144 F206 1.222(4)
C144 F205 1.272(5)
C144 F104 1.280(3)
C144 F106 1.311(3)
C144 F105 1.361(3)
C144 F204 1.362(4)
C143 F102 1.252(7)
C143 F201 1.266(8)
C143 F203 1.335(5)
C143 F103 1.369(5)
C143 F101 1.372(6)
C143 F202 1.406(6)
C168 F223 1.268(8)
C168 F122 1.303(7)
C168 F124 1.309(7)
C168 F224 1.343(7)
C168 F222 1.359(8)
C168 F123 1.373(7)
C158 H158 0.9500
C152 F110 1.274(8)
C152 F211 1.313(5)
C152 F112 1.324(10)
C152 F212 1.336(6)
C152 F210 1.399(7)
C152 F111 1.408(7)
